data_2241432
loop_
_publ_author_name
'Kittipong, Chainok'
'Khemthong, Phailyn'
'Kielar, Filip'
'Zhou, Yan'

_publ_section_title
;
 Crystal structure of a mixed-ligand terbium(III) coordination polymer
 containing oxalate and formate ligands, having a three-dimensional fcu
 topology
;
_journal_coeditor_code ZS2356
_journal_issue 1
_journal_name_full 'Acta Crystallographica Section E'
_journal_page_first 87
_journal_page_last 91
_journal_paper_doi 10.1107/S205698901502397X
_journal_volume 72
_journal_year 2016
_chemical_formula_iupac '[Tb (C H O2) (C2 O4)]'
_chemical_formula_moiety 'C3 H O6 Tb'
_chemical_formula_sum 'C3 H O6 Tb'
_chemical_formula_weight 291.96
_chemical_name_systematic
;
Poly[(\m~3~-formato)(\m~4~-oxalato)terbium(III)]
;
_space_group_crystal_system orthorhombic
_space_group_IT_number 62
_space_group_name_Hall '-P 2ac 2n'
_space_group_name_H-M_alt 'P n m a'
_symmetry_space_group_name_Hall '-P 2ac 2n'
_symmetry_space_group_name_H-M 'P n m a'
_atom_sites_solution_hydrogens geom
_atom_sites_solution_primary direct
_atom_sites_solution_secondary difmap
_audit_creation_method
;
Olex2 1.2
(compiled 2015.09.30 svn.r3233 for OlexSys, GUI svn.r5103)
;
_cell_angle_alpha 90.00
_cell_angle_beta 90.00
_cell_angle_gamma 90.00
_cell_formula_units_Z 4
_cell_length_a 7.0138(3)
_cell_length_b 10.6077(4)
_cell_length_c 6.6021(2)
_cell_measurement_reflns_used 3952
_cell_measurement_temperature 296
_cell_measurement_theta_max 28.274
_cell_measurement_theta_min 3.635
_cell_volume 491.20(3)
_computing_cell_refinement
;
SAINT (Bruker, 2014)
;
_computing_data_collection
;
APEX2 (Bruker, 2014)
;
_computing_data_reduction
;
SAINT (Bruker, 2014)
;
_computing_molecular_graphics
;
<i>OLEX2</i> (Dolomanov <i>et al.</i>, 2009)
;
_computing_publication_material
;
publCIF (Westrip, 2010) and enCIFer (Allen <i>et al.</i>, 2004)
;
_computing_structure_refinement
;
SHELXL2014 (Sheldrick, 2015)
;
_computing_structure_solution
;
SHELXS2014 (Sheldrick, 2008)
;
_diffrn_ambient_temperature 296
_diffrn_detector_area_resol_mean 10.5
_diffrn_measured_fraction_theta_full 0.998
_diffrn_measured_fraction_theta_max 0.997
_diffrn_measurement_device 'four-circle KAPPA diffractometer'
_diffrn_measurement_device_type 'Bruker D8 QUEST CMOS'
_diffrn_measurement_method '\w and \f scans'
_diffrn_radiation_monochromator 'graphite Double Bounce Multilayer Mirror'
_diffrn_radiation_type MoK\a
_diffrn_radiation_wavelength 0.71073
_diffrn_reflns_av_R_equivalents 0.0278
_diffrn_reflns_limit_h_max 9
_diffrn_reflns_limit_h_min -9
_diffrn_reflns_limit_k_max 14
_diffrn_reflns_limit_k_min -13
_diffrn_reflns_limit_l_max 8
_diffrn_reflns_limit_l_min -8
_diffrn_reflns_number 6517
_diffrn_reflns_theta_full 26.00
_diffrn_reflns_theta_max 28.27
_diffrn_reflns_theta_min 3.63
_exptl_absorpt_coefficient_mu 14.357
_exptl_absorpt_correction_T_max 0.7457
_exptl_absorpt_correction_T_min 0.6554
_exptl_absorpt_correction_type multi-scan
_exptl_absorpt_process_details
;
(SADABS; Bruker, 2014)
;
_exptl_crystal_colour colourless
_exptl_crystal_density_diffrn 3.948
_exptl_crystal_density_method 'not measured'
_exptl_crystal_description block
_exptl_crystal_F_000 528
_exptl_crystal_size_max 0.2
_exptl_crystal_size_mid 0.12
_exptl_crystal_size_min 0.08
_refine_diff_density_max 0.753
_refine_diff_density_min -0.633
_refine_ls_extinction_method none
_refine_ls_goodness_of_fit_ref 1.097
_refine_ls_hydrogen_treatment constr
_refine_ls_matrix_type full
_refine_ls_number_parameters 52
_refine_ls_number_reflns 638
_refine_ls_number_restraints 0
_refine_ls_restrained_S_all 1.097
_refine_ls_R_factor_all 0.0147
_refine_ls_R_factor_gt 0.0119
_refine_ls_shift/su_max 0.001
_refine_ls_shift/su_mean 0.000
_refine_ls_structure_factor_coef Fsqd
_refine_ls_weighting_details 'calc w=1/[\s^2^(Fo^2^)+(0.0092P)^2^+0.8666P] where P=(Fo^2^+2Fc^2^)/3'
_refine_ls_weighting_scheme calc
_refine_ls_wR_factor_gt 0.0241
_refine_ls_wR_factor_ref 0.0247
_reflns_number_gt 594
_reflns_number_total 638
_reflns_threshold_expression 'I > 2\s(I)'
_cod_data_source_file zs2356sup1.cif
_cod_data_source_block I
_cod_depositor_comments
;Adding full bibliography for 2241432.cif.

 Adding full bibliography for 2241432.cif.
;
_cod_database_code 2241432
_cod_database_fobs_code 2241432

loop_
_space_group_symop_id
_space_group_symop_operation_xyz
1 'x, y, z'
2 '-x+1/2, -y, z+1/2'
3 '-x, y+1/2, -z'
4 'x+1/2, -y+1/2, -z+1/2'
5 '-x, -y, -z'
6 'x-1/2, y, -z-1/2'
7 'x, -y-1/2, z'
8 '-x-1/2, y-1/2, z-1/2'

loop_
_atom_site_type_symbol
_atom_site_label
_atom_site_fract_x
_atom_site_fract_y
_atom_site_fract_z
_atom_site_U_iso_or_equiv
_atom_site_adp_type
_atom_site_calc_flag
_atom_site_occupancy
Tb Tb1 0.20226(2) 0.7500 0.63323(2) 0.00749(6) Uani d 1
O O1 0.5347(4) 0.7500 0.5364(4) 0.0132(5) Uani d 1
O O2 0.5527(4) 0.7500 0.2000(4) 0.0237(7) Uani d 1
O O3 0.2384(3) 0.54490(18) 0.4786(3) 0.0186(4) Uani d 1
O O4 0.0873(3) 0.37671(16) 0.3522(3) 0.0120(4) Uani d 1
C C1 0.6227(6) 0.7500 0.3693(6) 0.0197(8) Uani d 1
H H1 0.7551 0.7500 0.3761 0.024 Uiso calc 1
C C2 0.0956(4) 0.4788(2) 0.4518(4) 0.0124(5) Uani d 1

loop_
_atom_site_aniso_label
_atom_site_aniso_U_11
_atom_site_aniso_U_22
_atom_site_aniso_U_33
_atom_site_aniso_U_12
_atom_site_aniso_U_13
_atom_site_aniso_U_23
Tb1 0.00799(8) 0.00750(8) 0.00698(9) 0.000 -0.00049(7) 0.000
O1 0.0110(13) 0.0209(14) 0.0076(13) 0.000 0.0013(10) 0.000
O2 0.0235(16) 0.0381(18) 0.0096(14) 0.000 -0.0010(12) 0.000
O3 0.0133(9) 0.0143(9) 0.0282(11) -0.0028(7) 0.0010(8) -0.0093(9)
O4 0.0136(8) 0.0093(8) 0.0131(9) -0.0011(7) 0.0027(7) -0.0041(7)
C1 0.0141(17) 0.029(2) 0.016(2) 0.000 -0.0009(16) 0.000
C2 0.0151(12) 0.0112(11) 0.0109(12) 0.0003(10) -0.0002(10) -0.0020(10)

loop_
_atom_type_symbol
_atom_type_description
_atom_type_scat_dispersion_real
_atom_type_scat_dispersion_imag
_atom_type_scat_source
C C 0.0033 0.0016 'International Tables Vol C Tables 4.2.6.8 and 6.1.1.4'
H H 0.0000 0.0000 'International Tables Vol C Tables 4.2.6.8 and 6.1.1.4'
O O 0.0106 0.0060 'International Tables Vol C Tables 4.2.6.8 and 6.1.1.4'
Tb Tb -0.1723 4.1537 'International Tables Vol C Tables 4.2.6.8 and 6.1.1.4'

loop_
_geom_angle_atom_site_label_1
_geom_angle_atom_site_label_2
_geom_angle_atom_site_label_3
_geom_angle_site_symmetry_1
_geom_angle_site_symmetry_3
_geom_angle
Tb1 Tb1 Tb1 6_657 6_557 132.533(9)
O1 Tb1 Tb1 . 6_657 39.06(6)
O1 Tb1 Tb1 6_557 6_557 37.94(6)
O1 Tb1 Tb1 . 6_557 171.60(6)
O1 Tb1 Tb1 6_557 6_657 94.59(6)
O1 Tb1 O1 . 6_557 133.65(7)
O1 Tb1 O2 . 6_556 100.16(9)
O1 Tb1 O4 . 8_666 65.01(6)
O1 Tb1 O4 . 3_556 144.49(4)
O1 Tb1 O4 . 2_565 65.01(6)
O1 Tb1 O4 . 5_566 144.49(4)
O2 Tb1 Tb1 6_556 6_657 139.22(7)
O2 Tb1 Tb1 6_556 6_557 88.25(7)
O2 Tb1 O1 6_556 6_557 126.19(9)
O2 Tb1 O4 6_556 2_565 141.92(5)
O2 Tb1 O4 6_556 8_666 141.92(5)
O3 Tb1 Tb1 . 6_657 94.25(5)
O3 Tb1 Tb1 7_575 6_557 105.42(5)
O3 Tb1 Tb1 7_575 6_657 94.25(5)
O3 Tb1 Tb1 . 6_557 105.42(5)
O3 Tb1 O1 . . 77.72(5)
O3 Tb1 O1 . 6_557 114.93(5)
O3 Tb1 O1 7_575 6_557 114.93(5)
O3 Tb1 O1 7_575 . 77.72(5)
O3 Tb1 O2 . 6_556 70.35(5)
O3 Tb1 O2 7_575 6_556 70.35(5)
O3 Tb1 O3 . 7_575 128.40(10)
O3 Tb1 O4 . 8_666 132.53(6)
O3 Tb1 O4 . 3_556 126.90(6)
O3 Tb1 O4 7_575 5_566 126.90(6)
O3 Tb1 O4 7_575 3_556 66.88(6)
O3 Tb1 O4 7_575 2_565 132.52(6)
O3 Tb1 O4 7_575 8_666 72.19(6)
O3 Tb1 O4 . 2_565 72.19(6)
O3 Tb1 O4 . 5_566 66.88(6)
O4 Tb1 Tb1 3_556 6_657 138.32(4)
O4 Tb1 Tb1 2_565 6_657 38.34(4)
O4 Tb1 Tb1 3_556 6_557 38.87(4)
O4 Tb1 Tb1 8_666 6_557 108.19(4)
O4 Tb1 Tb1 5_566 6_557 38.87(4)
O4 Tb1 Tb1 5_566 6_657 138.33(4)
O4 Tb1 Tb1 2_565 6_557 108.19(4)
O4 Tb1 Tb1 8_666 6_657 38.34(4)
O4 Tb1 O1 5_566 6_557 64.53(6)
O4 Tb1 O1 8_666 6_557 76.57(6)
O4 Tb1 O1 3_556 6_557 64.53(6)
O4 Tb1 O1 2_565 6_557 76.57(6)
O4 Tb1 O2 3_556 6_556 71.16(7)
O4 Tb1 O2 5_566 6_556 71.16(7)
O4 Tb1 O4 2_565 8_666 66.08(8)
O4 Tb1 O4 3_556 2_565 140.95(3)
O4 Tb1 O4 5_566 3_556 66.94(8)
O4 Tb1 O4 5_566 2_565 100.09(6)
O4 Tb1 O4 3_556 8_666 100.09(6)
O4 Tb1 O4 5_566 8_666 140.95(3)
Tb1 O1 Tb1 . 6_657 103.00(9)
C1 O1 Tb1 . 6_657 122.4(2)
C1 O1 Tb1 . . 134.6(2)
C1 O2 Tb1 . 6_656 130.8(3)
C2 O3 Tb1 . . 119.13(17)
Tb1 O4 Tb1 5_566 2_564 102.79(6)
C2 O4 Tb1 . 2_564 137.90(16)
C2 O4 Tb1 . 5_566 119.27(16)
O1 C1 H1 . . 116.5
O2 C1 O1 . . 127.1(4)
O2 C1 H1 . . 116.5
O3 C2 O4 . . 126.6(2)
O3 C2 C2 . 5_566 118.5(3)
O4 C2 C2 . 5_566 114.9(3)

loop_
_geom_bond_atom_site_label_1
_geom_bond_atom_site_label_2
_geom_bond_site_symmetry_2
_geom_bond_distance
_geom_bond_publ_flag
Tb1 O1 . 2.417(3) yes
Tb1 O1 6_557 2.478(3) yes
Tb1 O2 6_556 2.437(3) yes
Tb1 O3 7_575 2.4165(19) yes
Tb1 O3 . 2.4165(19) yes
Tb1 O4 5_566 2.4370(18) yes
Tb1 O4 2_565 2.4651(17) yes
Tb1 O4 3_556 2.4370(17) yes
Tb1 O4 8_666 2.4651(17) yes
O1 C1 . 1.265(5) ?
O2 C1 . 1.221(5) ?
O3 C2 . 1.235(3) ?
O4 C2 . 1.268(3) ?
C1 H1 . 0.9300 ?
C2 C2 5_566 1.551(5) ?

loop_
_geom_hbond_atom_site_label_D
_geom_hbond_atom_site_label_H
_geom_hbond_atom_site_label_A
_geom_hbond_site_symmetry_A
_geom_hbond_distance_DH
_geom_hbond_distance_HA
_geom_hbond_distance_DA
_geom_hbond_angle_DHA
_geom_hbond_publ_flag
C1 H1 O2 4_565 0.93 2.15 3.051(5) 164 yes

loop_
_geom_torsion_atom_site_label_1
_geom_torsion_atom_site_label_2
_geom_torsion_atom_site_label_3
_geom_torsion_atom_site_label_4
_geom_torsion_site_symmetry_1
_geom_torsion_site_symmetry_4
_geom_torsion
Tb1 Tb1 O1 C1 6_657 . 180.0
Tb1 Tb1 O3 C2 6_557 . 14.9(2)
Tb1 Tb1 O3 C2 6_657 . 151.3(2)
Tb1 O1 C1 O2 . . 0.0
Tb1 O1 C1 O2 6_657 . 180.0
Tb1 O2 C1 O1 6_656 . 180.0
Tb1 O3 C2 O4 . . 171.1(2)
Tb1 O3 C2 C2 . 5_566 -9.4(4)
Tb1 O4 C2 O3 2_564 . -6.7(5)
Tb1 O4 C2 O3 5_566 . 170.9(2)
Tb1 O4 C2 C2 5_566 5_566 -8.7(4)
Tb1 O4 C2 C2 2_564 5_566 173.74(18)
O1 Tb1 O1 Tb1 6_557 6_657 0.0
O1 Tb1 O1 C1 6_557 . 180.0
O1 Tb1 O3 C2 6_557 . 54.2(2)
O1 Tb1 O3 C2 . . -173.1(2)
O2 Tb1 O1 Tb1 6_556 6_657 180.0
O2 Tb1 O1 C1 6_556 . 0.0
O2 Tb1 O3 C2 6_556 . -67.5(2)
O3 Tb1 O1 Tb1 7_575 6_657 112.87(5)
O3 Tb1 O1 Tb1 . 6_657 -112.87(5)
O3 Tb1 O1 C1 7_575 . -67.13(5)
O3 Tb1 O1 C1 . . 67.13(5)
O3 Tb1 O3 C2 7_575 . -109.9(2)
O4 Tb1 O1 Tb1 2_565 6_657 -36.98(5)
O4 Tb1 O1 Tb1 3_556 6_657 108.29(11)
O4 Tb1 O1 Tb1 8_666 6_657 36.98(5)
O4 Tb1 O1 Tb1 5_566 6_657 -108.29(11)
O4 Tb1 O1 C1 2_565 . 143.02(5)
O4 Tb1 O1 C1 3_556 . -71.71(11)
O4 Tb1 O1 C1 8_666 . -143.02(5)
O4 Tb1 O1 C1 5_566 . 71.71(11)
O4 Tb1 O3 C2 5_566 . 9.75(19)
O4 Tb1 O3 C2 3_556 . -21.7(2)
O4 Tb1 O3 C2 2_565 . 119.5(2)
O4 Tb1 O3 C2 8_666 . 148.72(19)
